data_7150957
loop_
_publ_author_name
'Ramachary, Dhevalapally B.'
'Sakthidevi, Rajasekar'

_publ_section_title
;
 Combining multi-catalysis and multi-component systems for the
 development of one-pot asymmetric reactions: stereoselective synthesis
 of highly functionalized bicyclo[4.4.0]decane-1,6-diones
;
_journal_issue 14
_journal_name_full 'Organic &amp; Biomolecular Chemistry'
_journal_page_first 2488
_journal_page_last 2492
_journal_paper_doi 10.1039/b806243a
_journal_volume 6
_journal_year 2008
_chemical_absolute_configuration syn
_chemical_formula_sum 'C11 H16 O2'
_chemical_formula_weight 180.24
_chemical_name_systematic
;
?
;
_space_group_IT_number 4
_symmetry_cell_setting monoclinic
_symmetry_space_group_name_Hall 'P 2yb'
_symmetry_space_group_name_H-M 'P 1 21 1'
_atom_sites_solution_hydrogens geom
_atom_sites_solution_primary direct
_atom_sites_solution_secondary difmap
_audit_creation_method SHELXL-97
_cell_angle_alpha 90.00
_cell_angle_beta 93.255(2)
_cell_angle_gamma 90.00
_cell_formula_units_Z 2
_cell_length_a 7.2451(7)
_cell_length_b 7.3525(7)
_cell_length_c 9.3666(9)
_cell_measurement_reflns_used 2988
_cell_measurement_temperature 298(2)
_cell_measurement_theta_max 25.75
_cell_measurement_theta_min 2.82
_cell_volume 498.15(8)
_computing_cell_refinement 'Bruker SMART'
_computing_data_collection 'Bruker SMART'
_computing_data_reduction 'Bruker SAINT'
_computing_molecular_graphics 'Bruker SHELXTL'
_computing_publication_material 'Bruker SHELXTL'
_computing_structure_refinement 'Bruker SHELXTL'
_computing_structure_solution 'Bruker SHELXTL'
_diffrn_ambient_temperature 298(2)
_diffrn_measured_fraction_theta_full 0.995
_diffrn_measured_fraction_theta_max 0.995
_diffrn_measurement_device_type 'CCD area detector'
_diffrn_measurement_method 'phi and omega scans'
_diffrn_radiation_monochromator graphite
_diffrn_radiation_source 'fine-focus sealed tube'
_diffrn_radiation_type MoK\a
_diffrn_radiation_wavelength 0.71073
_diffrn_reflns_av_R_equivalents 0.0210
_diffrn_reflns_av_sigmaI/netI 0.0155
_diffrn_reflns_limit_h_max 8
_diffrn_reflns_limit_h_min -8
_diffrn_reflns_limit_k_max 8
_diffrn_reflns_limit_k_min -8
_diffrn_reflns_limit_l_max 11
_diffrn_reflns_limit_l_min -11
_diffrn_reflns_number 5101
_diffrn_reflns_theta_full 25.85
_diffrn_reflns_theta_max 25.85
_diffrn_reflns_theta_min 2.18
_exptl_absorpt_coefficient_mu 0.081
_exptl_absorpt_correction_T_max 0.9872
_exptl_absorpt_correction_T_min 0.9653
_exptl_absorpt_correction_type multi-scan
_exptl_absorpt_process_details Sadabs
_exptl_crystal_colour colorless
_exptl_crystal_density_diffrn 1.202
_exptl_crystal_density_method 'not measured'
_exptl_crystal_description plate
_exptl_crystal_F_000 196
_exptl_crystal_size_max 0.44
_exptl_crystal_size_mid 0.25
_exptl_crystal_size_min 0.16
_refine_diff_density_max 0.180
_refine_diff_density_min -0.190
_refine_diff_density_rms 0.037
_refine_ls_abs_structure_details 'Flack H D (1983), Acta Cryst. A39, 876-881'
_refine_ls_abs_structure_Flack 0(10)
_refine_ls_extinction_method none
_refine_ls_goodness_of_fit_ref 1.105
_refine_ls_hydrogen_treatment constr
_refine_ls_matrix_type full
_refine_ls_number_parameters 119
_refine_ls_number_reflns 1037
_refine_ls_number_restraints 1
_refine_ls_restrained_S_all 1.104
_refine_ls_R_factor_all 0.0429
_refine_ls_R_factor_gt 0.0394
_refine_ls_shift/su_max 0.000
_refine_ls_shift/su_mean 0.000
_refine_ls_structure_factor_coef Fsqd
_refine_ls_weighting_details 'calc w=1/[\s^2^(Fo^2^)+(0.0588P)^2^+0.0374P] where P=(Fo^2^+2Fc^2^)/3'
_refine_ls_weighting_scheme calc
_refine_ls_wR_factor_gt 0.0988
_refine_ls_wR_factor_ref 0.1017
_reflns_number_gt 961
_reflns_number_total 1037
_reflns_threshold_expression >2sigma(I)
_cod_data_source_file b806243a.txt
_cod_data_source_block dbr41_m
_cod_depositor_comments
;
The following automatic conversions were performed:
'_symmetry_cell_setting' value 'Monoclinic' changed to 'monoclinic'
according to '/home/saulius/struct/CIF-dictionaries/cif_core.dic'
dictionary named 'cif_core.dic' version 2.4.1 from 2010-06-29.

Automatic conversion script
Id: cif_fix_enum 1527 2010-12-29 10:47:43Z saulius 
;
_cod_original_sg_symbol_H-M 'P2(1) '
_cod_database_code 7150957

loop_
_symmetry_equiv_pos_as_xyz
'x, y, z'
'-x, y+1/2, -z'

loop_
_atom_site_label
_atom_site_type_symbol
_atom_site_fract_x
_atom_site_fract_y
_atom_site_fract_z
_atom_site_U_iso_or_equiv
_atom_site_adp_type
_atom_site_occupancy
_atom_site_symmetry_multiplicity
_atom_site_calc_flag
_atom_site_refinement_flags
_atom_site_disorder_assembly
_atom_site_disorder_group
C1 C 0.4626(3) 0.6293(3) 0.6866(2) 0.0461(5) Uani 1 1 d . . .
C2 C 0.3924(3) 0.4389(4) 0.6686(3) 0.0577(6) Uani 1 1 d . . .
H2A H 0.3927 0.3797 0.7611 0.069 Uiso 1 1 calc R . .
H2B H 0.4732 0.3709 0.6090 0.069 Uiso 1 1 calc R . .
C3 C 0.1976(3) 0.4399(4) 0.5998(3) 0.0641(7) Uani 1 1 d . . .
H3A H 0.1998 0.4859 0.5029 0.077 Uiso 1 1 calc R . .
H3B H 0.1499 0.3166 0.5954 0.077 Uiso 1 1 calc R . .
C4 C 0.0723(3) 0.5573(4) 0.6844(3) 0.0555(6) Uani 1 1 d . . .
H4A H 0.0617 0.5041 0.7784 0.067 Uiso 1 1 calc R . .
H4B H -0.0500 0.5591 0.6367 0.067 Uiso 1 1 calc R . .
C5 C 0.0112(3) 0.8632(4) 0.7897(2) 0.0554(6) Uani 1 1 d . . .
H5A H 0.0410 0.9912 0.7811 0.066 Uiso 1 1 calc R . .
H5B H -0.1149 0.8458 0.7516 0.066 Uiso 1 1 calc R . .
C6 C 0.0243(3) 0.8108(3) 0.9439(3) 0.0535(6) Uani 1 1 d . . .
C7 C 0.2153(3) 0.8091(4) 1.0133(2) 0.0574(6) Uani 1 1 d . . .
H7A H 0.2121 0.7534 1.1070 0.069 Uiso 1 1 calc R . .
H7B H 0.2580 0.9333 1.0265 0.069 Uiso 1 1 calc R . .
C8 C 0.3519(3) 0.7052(3) 0.9252(2) 0.0470(5) Uani 1 1 d . . .
H8A H 0.3257 0.5761 0.9309 0.056 Uiso 1 1 calc R . .
H8B H 0.4761 0.7251 0.9664 0.056 Uiso 1 1 calc R . .
C9 C 0.3437(3) 0.7632(3) 0.7662(2) 0.0416(5) Uani 1 1 d . . .
C10 C 0.1421(3) 0.7512(3) 0.7015(2) 0.0446(5) Uani 1 1 d . . .
H10 H 0.1402 0.8053 0.6058 0.053 Uiso 1 1 calc R . .
C11 C 0.4205(4) 0.9553(4) 0.7518(3) 0.0592(6) Uani 1 1 d . . .
H11A H 0.5459 0.9588 0.7906 0.089 Uiso 1 1 calc R . .
H11B H 0.3470 1.0389 0.8030 0.089 Uiso 1 1 calc R . .
H11C H 0.4168 0.9888 0.6526 0.089 Uiso 1 1 calc R . .
O1 O 0.6049(2) 0.6759(3) 0.6367(2) 0.0705(6) Uani 1 1 d . . .
O2 O -0.1109(2) 0.7740(3) 1.0091(2) 0.0753(6) Uani 1 1 d . . .

loop_
_atom_site_aniso_label
_atom_site_aniso_U_11
_atom_site_aniso_U_22
_atom_site_aniso_U_33
_atom_site_aniso_U_23
_atom_site_aniso_U_13
_atom_site_aniso_U_12
C1 0.0400(11) 0.0536(14) 0.0446(11) 0.0004(11) -0.0003(9) 0.0024(10)
C2 0.0563(14) 0.0529(14) 0.0645(14) -0.0104(12) 0.0089(11) 0.0036(12)
C3 0.0646(15) 0.0594(16) 0.0681(15) -0.0214(13) 0.0016(12) -0.0080(13)
C4 0.0404(12) 0.0650(17) 0.0605(13) -0.0083(13) -0.0029(10) -0.0078(11)
C5 0.0422(12) 0.0605(15) 0.0633(14) -0.0005(13) 0.0004(10) 0.0093(11)
C6 0.0536(13) 0.0473(14) 0.0612(14) -0.0135(12) 0.0155(11) 0.0032(11)
C7 0.0631(14) 0.0670(17) 0.0421(11) -0.0046(11) 0.0040(10) 0.0018(13)
C8 0.0470(11) 0.0503(13) 0.0430(11) 0.0007(9) -0.0035(9) 0.0014(10)
C9 0.0391(10) 0.0416(12) 0.0440(11) 0.0014(9) 0.0014(8) -0.0023(9)
C10 0.0415(11) 0.0508(13) 0.0411(10) 0.0033(10) -0.0001(8) 0.0048(10)
C11 0.0613(15) 0.0466(14) 0.0701(15) -0.0005(12) 0.0075(12) -0.0083(12)
O1 0.0469(9) 0.0826(14) 0.0839(12) -0.0056(11) 0.0187(8) -0.0053(9)
O2 0.0651(11) 0.0840(16) 0.0798(12) -0.0129(11) 0.0297(10) -0.0030(11)

loop_
_atom_type_symbol
_atom_type_description
_atom_type_scat_dispersion_real
_atom_type_scat_dispersion_imag
_atom_type_scat_source
C C 0.0033 0.0000 'International Tables Vol C Tables 4.2.6.8 and 6.1.1.4'
H H 0.0000 0.0000 'International Tables Vol C Tables 4.2.6.8 and 6.1.1.4'
O O 0.0106 0.0000 'International Tables Vol C Tables 4.2.6.8 and 6.1.1.4'

loop_
_geom_angle_atom_site_label_1
_geom_angle_atom_site_label_2
_geom_angle_atom_site_label_3
_geom_angle
_geom_angle_site_symmetry_1
_geom_angle_site_symmetry_3
_geom_angle_publ_flag
O1 C1 C2 121.0(2) . . ?
O1 C1 C9 121.6(2) . . ?
C2 C1 C9 117.41(19) . . ?
C1 C2 C3 110.2(2) . . ?
C1 C2 H2A 109.6 . . ?
C3 C2 H2A 109.6 . . ?
C1 C2 H2B 109.6 . . ?
C3 C2 H2B 109.6 . . ?
H2A C2 H2B 108.1 . . ?
C4 C3 C2 110.6(2) . . ?
C4 C3 H3A 109.5 . . ?
C2 C3 H3A 109.5 . . ?
C4 C3 H3B 109.5 . . ?
C2 C3 H3B 109.5 . . ?
H3A C3 H3B 108.1 . . ?
C3 C4 C10 112.7(2) . . ?
C3 C4 H4A 109.0 . . ?
C10 C4 H4A 109.0 . . ?
C3 C4 H4B 109.0 . . ?
C10 C4 H4B 109.0 . . ?
H4A C4 H4B 107.8 . . ?
C6 C5 C10 112.0(2) . . ?
C6 C5 H5A 109.2 . . ?
C10 C5 H5A 109.2 . . ?
C6 C5 H5B 109.2 . . ?
C10 C5 H5B 109.2 . . ?
H5A C5 H5B 107.9 . . ?
O2 C6 C5 122.4(2) . . ?
O2 C6 C7 122.2(2) . . ?
C5 C6 C7 115.4(2) . . ?
C6 C7 C8 112.39(19) . . ?
C6 C7 H7A 109.1 . . ?
C8 C7 H7A 109.1 . . ?
C6 C7 H7B 109.1 . . ?
C8 C7 H7B 109.1 . . ?
H7A C7 H7B 107.9 . . ?
C7 C8 C9 113.05(19) . . ?
C7 C8 H8A 109.0 . . ?
C9 C8 H8A 109.0 . . ?
C7 C8 H8B 109.0 . . ?
C9 C8 H8B 109.0 . . ?
H8A C8 H8B 107.8 . . ?
C11 C9 C1 109.51(18) . . ?
C11 C9 C8 110.2(2) . . ?
C1 C9 C8 107.47(18) . . ?
C11 C9 C10 110.96(19) . . ?
C1 C9 C10 108.43(17) . . ?
C8 C9 C10 110.15(16) . . ?
C4 C10 C5 110.42(19) . . ?
C4 C10 C9 113.28(18) . . ?
C5 C10 C9 110.85(17) . . ?
C4 C10 H10 107.3 . . ?
C5 C10 H10 107.3 . . ?
C9 C10 H10 107.3 . . ?
C9 C11 H11A 109.5 . . ?
C9 C11 H11B 109.5 . . ?
H11A C11 H11B 109.5 . . ?
C9 C11 H11C 109.5 . . ?
H11A C11 H11C 109.5 . . ?
H11B C11 H11C 109.5 . . ?

loop_
_geom_bond_atom_site_label_1
_geom_bond_atom_site_label_2
_geom_bond_distance
_geom_bond_site_symmetry_2
_geom_bond_publ_flag
C1 O1 1.205(3) . ?
C1 C2 1.495(4) . ?
C1 C9 1.530(3) . ?
C2 C3 1.518(4) . ?
C2 H2A 0.9700 . ?
C2 H2B 0.9700 . ?
C3 C4 1.509(3) . ?
C3 H3A 0.9700 . ?
C3 H3B 0.9700 . ?
C4 C10 1.517(4) . ?
C4 H4A 0.9700 . ?
C4 H4B 0.9700 . ?
C5 C6 1.493(3) . ?
C5 C10 1.533(3) . ?
C5 H5A 0.9700 . ?
C5 H5B 0.9700 . ?
C6 O2 1.214(3) . ?
C6 C7 1.495(3) . ?
C7 C8 1.528(3) . ?
C7 H7A 0.9700 . ?
C7 H7B 0.9700 . ?
C8 C9 1.547(3) . ?
C8 H8A 0.9700 . ?
C8 H8B 0.9700 . ?
C9 C11 1.526(3) . ?
C9 C10 1.552(3) . ?
C10 H10 0.9800 . ?
C11 H11A 0.9600 . ?
C11 H11B 0.9600 . ?
C11 H11C 0.9600 . ?

loop_
_cod_related_entry_id
_cod_related_entry_database
_cod_related_entry_code
1 ChemSpider 30653428
